data_7018238
loop_
_publ_author_name
'Zlatogorsky, Sergey'
'Ingleson, Michael J.'

_publ_section_title
;
 Synthesis and solvent dependent reactivity of chelating
 bis-N-heterocyclic carbene complexes of Fe((II)) hydrides.
;
_journal_issue 9
_journal_name_full 'Dalton transactions (Cambridge, England : 2003)'
_journal_page_first 2685
_journal_page_last 2693
_journal_paper_doi 10.1039/c2dt12048h
_journal_volume 41
_journal_year 2012
_chemical_formula_moiety 'C31 H46 B2 N4'
_chemical_formula_sum 'C31 H46 B2 N4'
_chemical_formula_weight 496.34
_chemical_name_systematic
;
?
;
_space_group_IT_number 15
_symmetry_cell_setting monoclinic
_symmetry_space_group_name_Hall '-C 2yc'
_symmetry_space_group_name_H-M 'C 1 2/c 1'
_atom_sites_solution_hydrogens geom
_atom_sites_solution_primary direct
_atom_sites_solution_secondary difmap
_audit_creation_method SHELXL-97
_cell_angle_alpha 90.00
_cell_angle_beta 135.80(6)
_cell_angle_gamma 90.00
_cell_formula_units_Z 4
_cell_length_a 19.641(6)
_cell_length_b 13.9423(16)
_cell_length_c 16.592(5)
_cell_measurement_reflns_used 1762
_cell_measurement_temperature 100(2)
_cell_measurement_theta_max 27.6109
_cell_measurement_theta_min 2.9692
_cell_volume 3168(4)
_computing_cell_refinement
;
CrysAlis RED, Oxford Diffraction Ltd.,
Version 1.171.33.52 (release 06-11-2009 CrysAlis171 .NET)
(compiled Nov 6 2009,16:24:50)
;
_computing_data_collection
;
CrysAlis CCD, Oxford Diffraction Ltd.,
Version 1.171.33.52 (release 06-11-2009 CrysAlis171 .NET)
(compiled Nov 6 2009,16:24:50)
;
_computing_data_reduction
;
CrysAlis RED, Oxford Diffraction Ltd.,
Version 1.171.33.52 (release 06-11-2009 CrysAlis171 .NET)
(compiled Nov 6 2009,16:24:50)
;
_computing_molecular_graphics 'SHELXL-97 (Sheldrick, 1997)'
_computing_publication_material 'SHELXL-97 (Sheldrick, 1997)'
_computing_structure_refinement 'SHELXL-97 (Sheldrick, 1997)'
_computing_structure_solution 'SHELXS-97 (Sheldrick, 1990)'
_diffrn_ambient_temperature 100(2)
_diffrn_detector_area_resol_mean 8.3367
_diffrn_measured_fraction_theta_full 0.996
_diffrn_measured_fraction_theta_max 0.996
_diffrn_measurement_device_type 'Oxford Diffraction XCalibur 2'
_diffrn_measurement_method 'phi and omega'
_diffrn_radiation_monochromator graphite
_diffrn_radiation_source 'Enhance (Mo) X-ray Source'
_diffrn_radiation_type MoK\a
_diffrn_radiation_wavelength 0.71073
_diffrn_reflns_av_R_equivalents 0.1010
_diffrn_reflns_av_sigmaI/netI 0.1375
_diffrn_reflns_limit_h_max 23
_diffrn_reflns_limit_h_min -22
_diffrn_reflns_limit_k_max 16
_diffrn_reflns_limit_k_min -9
_diffrn_reflns_limit_l_max 19
_diffrn_reflns_limit_l_min -18
_diffrn_reflns_number 8551
_diffrn_reflns_theta_full 25.03
_diffrn_reflns_theta_max 25.03
_diffrn_reflns_theta_min 3.73
_exptl_absorpt_coefficient_mu 0.060
_exptl_absorpt_correction_T_max 0.9970
_exptl_absorpt_correction_T_min 0.9705
_exptl_absorpt_correction_type multi-scan
_exptl_absorpt_process_details
;
CrysAlisPro, Oxford Diffraction Ltd.,
Version 1.171.33.52 (release 06-11-2009 CrysAlis171 .NET)
(compiled Nov 6 2009,16:24:50)
Empirical absorption correction using spherical harmonics,
implemented in SCALE3 ABSPACK scaling algorithm.
;
_exptl_crystal_colour colorless
_exptl_crystal_density_diffrn 1.041
_exptl_crystal_density_method 'not measured'
_exptl_crystal_description plate
_exptl_crystal_F_000 1080
_exptl_crystal_size_max 0.50
_exptl_crystal_size_mid 0.20
_exptl_crystal_size_min 0.05
_refine_diff_density_max 0.305
_refine_diff_density_min -0.161
_refine_diff_density_rms 0.045
_refine_ls_extinction_method none
_refine_ls_goodness_of_fit_ref 0.878
_refine_ls_hydrogen_treatment mixed
_refine_ls_matrix_type full
_refine_ls_number_parameters 184
_refine_ls_number_reflns 2803
_refine_ls_number_restraints 0
_refine_ls_restrained_S_all 0.878
_refine_ls_R_factor_all 0.1627
_refine_ls_R_factor_gt 0.0670
_refine_ls_shift/su_max 0.000
_refine_ls_shift/su_mean 0.000
_refine_ls_structure_factor_coef Fsqd
_refine_ls_weighting_details 'calc w=1/[\s^2^(Fo^2^)+(0.0871P)^2^+0.0000P] where P=(Fo^2^+2Fc^2^)/3'
_refine_ls_weighting_scheme calc
_refine_ls_wR_factor_gt 0.1513
_refine_ls_wR_factor_ref 0.1810
_reflns_number_gt 1198
_reflns_number_total 2803
_reflns_threshold_expression >2sigma(I)
_cod_data_source_file c2dt12048h.txt
_cod_data_source_block c:\workdo~1\crystals\omji74~1\omji74\omji74
_cod_original_sg_symbol_H-M C2/c
_cod_database_code 7018238

loop_
_symmetry_equiv_pos_as_xyz
'x, y, z'
'-x, y, -z+1/2'
'x+1/2, y+1/2, z'
'-x+1/2, y+1/2, -z+1/2'
'-x, -y, -z'
'x, -y, z-1/2'
'-x+1/2, -y+1/2, -z'
'x+1/2, -y+1/2, z-1/2'

loop_
_atom_site_label
_atom_site_type_symbol
_atom_site_fract_x
_atom_site_fract_y
_atom_site_fract_z
_atom_site_U_iso_or_equiv
_atom_site_adp_type
_atom_site_occupancy
_atom_site_symmetry_multiplicity
_atom_site_calc_flag
_atom_site_refinement_flags
B1 B 0.6637(3) 0.3565(3) 0.2606(4) 0.0474(11) Uani 1 1 d .
H1 H 0.6934(19) 0.3568(19) 0.346(3) 0.041(8) Uiso 1 1 d .
H4 H 0.706(2) 0.323(2) 0.256(3) 0.058(10) Uiso 1 1 d .
H5 H 0.644(2) 0.435(3) 0.238(3) 0.067(10) Uiso 1 1 d .
N1 N 0.48794(17) 0.32370(17) 0.16934(19) 0.0377(7) Uani 1 1 d .
N2 N 0.52174(17) 0.24048(17) 0.09397(19) 0.0352(7) Uani 1 1 d .
C1 C 0.5602(2) 0.3058(2) 0.1773(2) 0.0362(8) Uani 1 1 d .
C2 C 0.4057(2) 0.2689(2) 0.0831(2) 0.0443(9) Uani 1 1 d .
H2 H 0.3463 0.2679 0.0622 0.053 Uiso 1 1 calc R
C3 C 0.4271(2) 0.2176(2) 0.0352(3) 0.0443(9) Uani 1 1 d .
H3 H 0.3852 0.1738 -0.0274 0.053 Uiso 1 1 calc R
C4 C 0.5000 0.3830(3) 0.2500 0.0421(12) Uani 1 2 d S
H4A H 0.4420 0.4247 0.2076 0.050 Uiso 0.50 1 calc PR
H4B H 0.5580 0.4247 0.2924 0.050 Uiso 0.50 1 calc PR
C5 C 0.5712(2) 0.1967(2) 0.0681(2) 0.0413(8) Uani 1 1 d .
C6 C 0.5670(2) 0.2423(2) -0.0096(3) 0.0511(9) Uani 1 1 d .
C7 C 0.6140(3) 0.1970(3) -0.0337(3) 0.0683(12) Uani 1 1 d .
H7 H 0.6131 0.2258 -0.0863 0.082 Uiso 1 1 calc R
C8 C 0.6619(3) 0.1109(3) 0.0180(4) 0.0785(13) Uani 1 1 d .
H8 H 0.6936 0.0807 0.0007 0.094 Uiso 1 1 calc R
C9 C 0.6639(3) 0.0681(3) 0.0954(3) 0.0702(13) Uani 1 1 d .
H9 H 0.6971 0.0088 0.1301 0.084 Uiso 1 1 calc R
C10 C 0.6188(2) 0.1094(2) 0.1233(3) 0.0511(10) Uani 1 1 d .
C11 C 0.5129(3) 0.3362(3) -0.0674(3) 0.0598(11) Uani 1 1 d .
H11 H 0.4938 0.3604 -0.0291 0.072 Uiso 1 1 calc R
C12 C 0.5759(4) 0.4109(3) -0.0522(4) 0.1126(19) Uani 1 1 d .
H12A H 0.6345 0.4207 0.0304 0.169 Uiso 1 1 calc R
H12B H 0.5395 0.4713 -0.0870 0.169 Uiso 1 1 calc R
H12C H 0.5950 0.3898 -0.0901 0.169 Uiso 1 1 calc R
C13 C 0.4199(3) 0.3212(3) -0.1942(3) 0.0781(13) Uani 1 1 d .
H13A H 0.4359 0.2926 -0.2330 0.117 Uiso 1 1 calc R
H13B H 0.3875 0.3831 -0.2301 0.117 Uiso 1 1 calc R
H13C H 0.3762 0.2783 -0.2016 0.117 Uiso 1 1 calc R
C14 C 0.6257(3) 0.0657(2) 0.2117(3) 0.0629(11) Uani 1 1 d .
H14 H 0.5718 0.0929 0.1996 0.075 Uiso 1 1 calc R
C15 C 0.6155(3) -0.0439(3) 0.2035(3) 0.0821(14) Uani 1 1 d .
H15A H 0.5527 -0.0619 0.1263 0.123 Uiso 1 1 calc R
H15B H 0.6185 -0.0673 0.2617 0.123 Uiso 1 1 calc R
H15C H 0.6688 -0.0724 0.2174 0.123 Uiso 1 1 calc R
C16 C 0.7228(3) 0.0941(3) 0.3329(3) 0.1083(19) Uani 1 1 d .
H16A H 0.7769 0.0729 0.3444 0.162 Uiso 1 1 calc R
H16B H 0.7284 0.0637 0.3907 0.162 Uiso 1 1 calc R
H16C H 0.7254 0.1640 0.3413 0.162 Uiso 1 1 calc R

loop_
_atom_site_aniso_label
_atom_site_aniso_U_11
_atom_site_aniso_U_22
_atom_site_aniso_U_33
_atom_site_aniso_U_23
_atom_site_aniso_U_13
_atom_site_aniso_U_12
B1 0.036(2) 0.042(3) 0.050(3) -0.010(2) 0.026(2) -0.006(2)
N1 0.0308(15) 0.0379(16) 0.0258(13) -0.0008(12) 0.0140(12) -0.0019(13)
N2 0.0296(14) 0.0297(15) 0.0255(13) 0.0012(12) 0.0127(12) 0.0004(13)
C1 0.0334(17) 0.0286(18) 0.0278(16) 0.0037(14) 0.0156(14) 0.0024(15)
C2 0.0265(17) 0.048(2) 0.0294(17) 0.0009(16) 0.0101(15) -0.0087(16)
C3 0.0339(19) 0.039(2) 0.0303(18) -0.0032(15) 0.0129(16) -0.0072(16)
C4 0.036(3) 0.037(3) 0.034(3) 0.000 0.018(2) 0.000
C5 0.0371(18) 0.036(2) 0.0284(17) -0.0036(15) 0.0161(15) 0.0020(16)
C6 0.051(2) 0.049(2) 0.043(2) -0.0040(18) 0.0298(19) 0.0020(19)
C7 0.072(3) 0.080(3) 0.052(2) -0.008(2) 0.044(2) 0.000(3)
C8 0.061(3) 0.092(4) 0.060(3) -0.010(3) 0.036(2) 0.019(3)
C9 0.051(2) 0.062(3) 0.045(2) -0.007(2) 0.016(2) 0.019(2)
C10 0.042(2) 0.042(2) 0.0306(19) -0.0077(16) 0.0131(17) 0.0055(18)
C11 0.082(3) 0.047(2) 0.054(2) 0.0030(18) 0.050(2) -0.001(2)
C12 0.122(4) 0.069(3) 0.086(3) 0.007(3) 0.054(3) -0.028(3)
C13 0.074(3) 0.069(3) 0.062(3) 0.012(2) 0.039(2) 0.019(2)
C14 0.065(3) 0.035(2) 0.038(2) 0.0032(17) 0.020(2) 0.0086(19)
C15 0.071(3) 0.045(2) 0.062(3) -0.014(2) 0.025(2) -0.007(2)
C16 0.116(4) 0.063(3) 0.037(2) 0.000(2) 0.018(2) -0.022(3)

loop_
_atom_type_symbol
_atom_type_description
_atom_type_scat_dispersion_real
_atom_type_scat_dispersion_imag
_atom_type_scat_source
C C 0.0033 0.0016 'International Tables Vol C Tables 4.2.6.8 and 6.1.1.4'
H H 0.0000 0.0000 'International Tables Vol C Tables 4.2.6.8 and 6.1.1.4'
B B 0.0013 0.0007 'International Tables Vol C Tables 4.2.6.8 and 6.1.1.4'
N N 0.0061 0.0033 'International Tables Vol C Tables 4.2.6.8 and 6.1.1.4'

loop_
_geom_angle_atom_site_label_1
_geom_angle_atom_site_label_2
_geom_angle_atom_site_label_3
_geom_angle
_geom_angle_site_symmetry_1
_geom_angle_site_symmetry_3
C1 B1 H1 107.2(14) . .
C1 B1 H4 110.2(18) . .
H1 B1 H4 114(2) . .
C1 B1 H5 103.0(16) . .
H1 B1 H5 100(2) . .
H4 B1 H5 121(2) . .
C1 N1 C2 111.3(3) . .
C1 N1 C4 123.6(2) . .
C2 N1 C4 124.7(3) . .
C1 N2 C3 111.2(3) . .
C1 N2 C5 126.0(3) . .
C3 N2 C5 122.8(2) . .
N2 C1 N1 104.3(3) . .
N2 C1 B1 128.4(3) . .
N1 C1 B1 127.1(3) . .
C3 C2 N1 106.1(3) . .
C3 C2 H2 127.0 . .
N1 C2 H2 127.0 . .
C2 C3 N2 107.0(3) . .
C2 C3 H3 126.5 . .
N2 C3 H3 126.5 . .
N1 C4 N1 110.0(3) . 2_655
N1 C4 H4A 109.7 . .
N1 C4 H4A 109.7 2_655 .
N1 C4 H4B 109.7 . .
N1 C4 H4B 109.7 2_655 .
H4A C4 H4B 108.2 . .
C6 C5 C10 124.9(3) . .
C6 C5 N2 118.5(3) . .
C10 C5 N2 116.6(3) . .
C5 C6 C7 116.8(3) . .
C5 C6 C11 122.1(3) . .
C7 C6 C11 121.1(4) . .
C8 C7 C6 120.8(4) . .
C8 C7 H7 119.6 . .
C6 C7 H7 119.6 . .
C7 C8 C9 120.1(4) . .
C7 C8 H8 120.0 . .
C9 C8 H8 120.0 . .
C10 C9 C8 122.0(4) . .
C10 C9 H9 119.0 . .
C8 C9 H9 119.0 . .
C9 C10 C5 115.4(3) . .
C9 C10 C14 121.8(3) . .
C5 C10 C14 122.8(3) . .
C12 C11 C13 111.0(3) . .
C12 C11 C6 112.1(3) . .
C13 C11 C6 111.1(3) . .
C12 C11 H11 107.5 . .
C13 C11 H11 107.5 . .
C6 C11 H11 107.5 . .
C11 C12 H12A 109.5 . .
C11 C12 H12B 109.5 . .
H12A C12 H12B 109.5 . .
C11 C12 H12C 109.5 . .
H12A C12 H12C 109.5 . .
H12B C12 H12C 109.5 . .
C11 C13 H13A 109.5 . .
C11 C13 H13B 109.5 . .
H13A C13 H13B 109.5 . .
C11 C13 H13C 109.5 . .
H13A C13 H13C 109.5 . .
H13B C13 H13C 109.5 . .
C10 C14 C16 109.5(3) . .
C10 C14 C15 113.8(3) . .
C16 C14 C15 109.6(3) . .
C10 C14 H14 107.9 . .
C16 C14 H14 107.9 . .
C15 C14 H14 107.9 . .
C14 C15 H15A 109.5 . .
C14 C15 H15B 109.5 . .
H15A C15 H15B 109.5 . .
C14 C15 H15C 109.5 . .
H15A C15 H15C 109.5 . .
H15B C15 H15C 109.5 . .
C14 C16 H16A 109.5 . .
C14 C16 H16B 109.5 . .
H16A C16 H16B 109.5 . .
C14 C16 H16C 109.5 . .
H16A C16 H16C 109.5 . .
H16B C16 H16C 109.5 . .

loop_
_geom_bond_atom_site_label_1
_geom_bond_atom_site_label_2
_geom_bond_distance
_geom_bond_site_symmetry_2
B1 C1 1.584(5) .
B1 H1 1.08(3) .
B1 H4 1.01(3) .
B1 H5 1.13(3) .
N1 C1 1.351(4) .
N1 C2 1.388(4) .
N1 C4 1.441(3) .
N2 C1 1.347(4) .
N2 C3 1.381(4) .
N2 C5 1.447(4) .
C2 C3 1.341(4) .
C2 H2 0.9500 .
C3 H3 0.9500 .
C4 N1 1.441(3) 2_655
C4 H4A 0.9900 .
C4 H4B 0.9900 .
C5 C6 1.386(4) .
C5 C10 1.403(4) .
C6 C7 1.394(5) .
C6 C11 1.518(5) .
C7 C8 1.380(6) .
C7 H7 0.9500 .
C8 C9 1.391(5) .
C8 H8 0.9500 .
C9 C10 1.386(5) .
C9 H9 0.9500 .
C10 C14 1.500(5) .
C11 C12 1.494(5) .
C11 C13 1.516(5) .
C11 H11 1.0000 .
C12 H12A 0.9800 .
C12 H12B 0.9800 .
C12 H12C 0.9800 .
C13 H13A 0.9800 .
C13 H13B 0.9800 .
C13 H13C 0.9800 .
C14 C16 1.530(5) .
C14 C15 1.534(5) .
C14 H14 1.0000 .
C15 H15A 0.9800 .
C15 H15B 0.9800 .
C15 H15C 0.9800 .
C16 H16A 0.9800 .
C16 H16B 0.9800 .
C16 H16C 0.9800 .

loop_
_geom_torsion_atom_site_label_1
_geom_torsion_atom_site_label_2
_geom_torsion_atom_site_label_3
_geom_torsion_atom_site_label_4
_geom_torsion
_geom_torsion_site_symmetry_4
C3 N2 C1 N1 -0.2(3) .
C5 N2 C1 N1 -179.0(2) .
C3 N2 C1 B1 -176.3(3) .
C5 N2 C1 B1 4.9(5) .
C2 N1 C1 N2 1.0(3) .
C4 N1 C1 N2 173.7(3) .
C2 N1 C1 B1 177.1(3) .
C4 N1 C1 B1 -10.1(5) .
C1 N1 C2 C3 -1.3(3) .
C4 N1 C2 C3 -174.0(3) .
N1 C2 C3 N2 1.1(3) .
C1 N2 C3 C2 -0.6(3) .
C5 N2 C3 C2 178.3(3) .
C1 N1 C4 N1 -101.2(3) 2_655
C2 N1 C4 N1 70.6(3) 2_655
C1 N2 C5 C6 -88.4(4) .
C3 N2 C5 C6 92.9(4) .
C1 N2 C5 C10 92.6(4) .
C3 N2 C5 C10 -86.0(3) .
C10 C5 C6 C7 0.0(5) .
N2 C5 C6 C7 -178.9(3) .
C10 C5 C6 C11 179.2(3) .
N2 C5 C6 C11 0.3(4) .
C5 C6 C7 C8 0.1(5) .
C11 C6 C7 C8 -179.1(3) .
C6 C7 C8 C9 -0.1(6) .
C7 C8 C9 C10 0.0(6) .
C8 C9 C10 C5 0.1(5) .
C8 C9 C10 C14 -176.6(3) .
C6 C5 C10 C9 -0.1(5) .
N2 C5 C10 C9 178.8(3) .
C6 C5 C10 C14 176.6(3) .
N2 C5 C10 C14 -4.5(4) .
C5 C6 C11 C12 127.1(4) .
C7 C6 C11 C12 -53.7(5) .
C5 C6 C11 C13 -108.1(4) .
C7 C6 C11 C13 71.0(4) .
C9 C10 C14 C16 81.3(4) .
C5 C10 C14 C16 -95.2(4) .
C9 C10 C14 C15 -41.7(5) .
C5 C10 C14 C15 141.8(3) .
